data_9003992
loop_
_publ_author_name
'Burt, J. B.'
'Ross, N. L.'
'Angel, R. J.'
'Koch, M.'

_publ_section_title
;
 Equations of state and structures of andalusite
 to 9.8 GPa and sillimanite to 8.5 GPa
 Sample: P = 2.512 GPa
;
_journal_name_full 'American Mineralogist'
_journal_page_first 319
_journal_page_last 326
_journal_paper_doi 10.2138/am.2006.1875
_journal_volume 91
_journal_year 2006
_chemical_compound_source 'Minas Gerais, Brazil'
_chemical_formula_sum 'Al2 O5 Si'
_chemical_name_mineral Andalusite
_space_group_IT_number 58
_symmetry_space_group_name_Hall '-P 2 2n'
_symmetry_space_group_name_H-M 'P n n m'
_cell_angle_alpha 90
_cell_angle_beta 90
_cell_angle_gamma 90
_cell_formula_units_Z 4
_cell_length_a 7.7320
_cell_length_b 7.85659
_cell_length_c 5.53642
_cell_volume 336.322
_database_code_amcsd 0004116
_diffrn_ambient_pressure 2.512e+06
_exptl_crystal_density_diffrn 3.200
_cod_original_formula_sum 'Al2 Si O5'
_cod_database_code 9003992

loop_
_space_group_symop_operation_xyz
x,y,z
1/2+x,1/2-y,1/2+z
1/2-x,1/2+y,1/2-z
1/2-x,1/2+y,1/2+z
1/2+x,1/2-y,1/2-z
x,y,-z
-x,-y,z
-x,-y,-z

loop_
_atom_site_label
_atom_site_fract_x
_atom_site_fract_y
_atom_site_fract_z
_atom_site_U_iso_or_equiv
_atom_site_type_symbol
_atom_site_attached_hydrogens
Al1 0.00000 0.00000 0.24150 0.00393 Al 0
Al2 0.37000 0.13868 0.50000 0.00393 Al 0
Si 0.24660 0.25092 0.00000 0.00381 Si 0
OA 0.42080 0.36370 0.50000 0.00469 O 0
OB 0.42700 0.36080 0.00000 0.00431 O 0
OC 0.10440 0.40010 0.00000 0.00849 O 0
OD 0.22960 0.13200 0.24000 0.00595 O 0

loop_
_cod_changelog_entry_id
_cod_changelog_entry_author
_cod_changelog_entry_date
_cod_changelog_entry_text
1
;cod-tools version 3.8.0
Id: cif_guess_AMCSD_atom_types 9581 2023-05-17 12:35:41Z saulius
;
2023-05-23T09:14:56+03:00
;Derived atom types and hydrogen counts
from atom names that follow the AMCSD naming convention
(Wat == water, O-H == hydroxyl).
;

loop_
_cod_related_entry_id
_cod_related_entry_database
_cod_related_entry_code
1 AMCSD 0004116
